data_7251615
loop_
_publ_author_name
'Chuang, Yue-Wen'
'Ahmed, Atallah F.'
'Chung, Hsiao-Ling'
'Liu, Yueh-Wen'
'Chien, Su-Ying'
'Lin, Yu-Chi'
'Liaw, Chia-Ching'
'Wu, Yu-Jen'
'Weng, Jing-Ru'
'Pham, Quoc Vu'
'Su, Jui-Hsin'
'Sheu, Jyh-Horng'
'Sung, Ping-Jyun'

_publ_section_title
;
 Sarcoglaucone A, a novel sarsolenane-related diterpenoid from the soft
 coral Sarcophyton glaucum
;
_journal_issue 10
_journal_name_full 'RSC Advances'
_journal_page_first 9224
_journal_page_last 9232
_journal_paper_doi 10.1039/D5RA09073C
_journal_volume 16
_journal_year 2026
_chemical_absolute_configuration ad
_chemical_formula_sum 'C22 H32 O5'
_chemical_formula_weight 376.47
_chemical_name_systematic Dihydrosarsolenone
_space_group_crystal_system monoclinic
_space_group_IT_number 5
_space_group_name_Hall 'C 2y'
_space_group_name_H-M_alt 'C 1 2 1'
_atom_sites_solution_hydrogens geom
_audit_creation_method SHELXL-2019/3
_audit_update_record
;
2025-10-17 deposited with the CCDC.	2026-02-10 downloaded from the CCDC.
;
_cell_angle_alpha 90
_cell_angle_beta 90.551(2)
_cell_angle_gamma 90
_cell_formula_units_Z 4
_cell_length_a 18.2228(7)
_cell_length_b 5.8415(2)
_cell_length_c 18.7272(7)
_cell_measurement_reflns_used 6734
_cell_measurement_temperature 100(2)
_cell_measurement_theta_max 74.54
_cell_measurement_theta_min 2.36
_cell_volume 1993.39(13)
_computing_cell_refinement 'SAINT V8.40B (Bruker AXS LLC, 2019)'
_computing_data_collection 'Bruker Instrument Service V6.2.16'
_computing_data_reduction 'SAINT V8.40B (Bruker AXS LLC, 2019)'
_computing_molecular_graphics 'shelXle (C.B. Huebschle, rev 1765)'
_computing_publication_material 'Bruker APEX6 v2024.9-RC113'
_computing_structure_refinement 'SHELXL-2019/2 (Sheldrick, 2019)'
_computing_structure_solution 'XT, VERSION 2018/2'
_diffrn_ambient_temperature 100(2)
_diffrn_measured_fraction_theta_full 0.996
_diffrn_measured_fraction_theta_max 0.992
_diffrn_measurement_device_type 'Bruker D8 VENTURE'
_diffrn_measurement_method '\f and \w scans'
_diffrn_radiation_type CuK\a
_diffrn_radiation_wavelength 1.54178
_diffrn_reflns_av_R_equivalents 0.0786
_diffrn_reflns_av_unetI/netI 0.0641
_diffrn_reflns_Laue_measured_fraction_full 0.996
_diffrn_reflns_Laue_measured_fraction_max 0.992
_diffrn_reflns_limit_h_max 21
_diffrn_reflns_limit_h_min -22
_diffrn_reflns_limit_k_max 7
_diffrn_reflns_limit_k_min -7
_diffrn_reflns_limit_l_max 23
_diffrn_reflns_limit_l_min -23
_diffrn_reflns_number 18724
_diffrn_reflns_point_group_measured_fraction_full 0.994
_diffrn_reflns_point_group_measured_fraction_max 0.984
_diffrn_reflns_theta_full 67.679
_diffrn_reflns_theta_max 74.644
_diffrn_reflns_theta_min 2.359
_diffrn_source 'microfocus sealed tube'
_exptl_absorpt_coefficient_mu 0.706
_exptl_absorpt_correction_T_max 0.9819
_exptl_absorpt_correction_T_min 0.6502
_exptl_absorpt_correction_type multi-scan
_exptl_absorpt_process_details
; 
SADABS-2016/2 - Bruker AXS area detector scaling 
and absorption correction 
;
_exptl_crystal_colour colourless
_exptl_crystal_density_diffrn 1.254
_exptl_crystal_density_meas ?
_exptl_crystal_density_method 'not measured'
_exptl_crystal_description needle
_exptl_crystal_F_000 816
_exptl_crystal_size_max 0.190
_exptl_crystal_size_mid 0.080
_exptl_crystal_size_min 0.036
_refine_diff_density_max 0.302
_refine_diff_density_min -0.257
_refine_diff_density_rms 0.054
_refine_ls_abs_structure_details
; 
 Flack x determined using 1626 quotients [(I+)-(I-)]/[(I+)+(I-)] 
 (Parsons, Flack and Wagner, Acta Cryst. B69 (2013) 249-259). 
;
_refine_ls_abs_structure_Flack 0.02(11)
_refine_ls_extinction_method none
_refine_ls_goodness_of_fit_ref 1.040
_refine_ls_hydrogen_treatment mixed
_refine_ls_matrix_type full
_refine_ls_number_parameters 251
_refine_ls_number_reflns 4026
_refine_ls_number_restraints 1
_refine_ls_restrained_S_all 1.039
_refine_ls_R_factor_all 0.0431
_refine_ls_R_factor_gt 0.0405
_refine_ls_shift/su_max 0.000
_refine_ls_shift/su_mean 0.000
_refine_ls_structure_factor_coef Fsqd
_refine_ls_weighting_details 'w=1/[\s^2^(Fo^2^)+(0.0600P)^2^+0.1856P] where P=(Fo^2^+2Fc^2^)/3'
_refine_ls_weighting_scheme calc
_refine_ls_wR_factor_gt 0.1026
_refine_ls_wR_factor_ref 0.1049
_reflns_Friedel_coverage 0.798
_reflns_Friedel_fraction_full 0.992
_reflns_Friedel_fraction_max 0.974
_reflns_number_gt 3799
_reflns_number_total 4026
_reflns_threshold_expression 'I > 2\s(I)'
_cod_data_source_file d5ra09073c2.cif
_cod_data_source_block i19811
_cod_depositor_comments
;
The following automatic conversions were performed:

data item '_exptl_absorpt_correction_type' value 'Multi-Scan' was
changed to 'multi-scan' in accordance with the
/home/data/users/saulius/crontab/automatic-downloads/rss-feeds/RSC/lib/dictionaries/cif_core.dic
dictionary named 'cif_core.dic' version 2.4.2 last updated on
2011-04-26.

data item '_exptl_crystal_density_meas' value 'none' was changed to
'?' -- the value is perceived as not measured.

Automatic conversion script
Id: cif_fix_values 8170 2020-07-09 18:12:32Z antanas 
;
_cod_original_sg_symbol_H-M 'C 2'
_cod_database_code 7251615
_shelx_shelxl_version_number 2019/3
_shelx_space_group_comment
; 
The symmetry employed for this shelxl refinement is uniquely defined 
by the following loop, which should always be used as a source of 
symmetry information in preference to the above space-group names. 
They are only intended as comments. 
;
_shelx_estimated_absorpt_t_min 0.878
_shelx_estimated_absorpt_t_max 0.975

loop_
_space_group_symop_operation_xyz
'x, y, z'
'-x, y, -z'
'x+1/2, y+1/2, z'
'-x+1/2, y+1/2, -z'

loop_
_atom_site_label
_atom_site_type_symbol
_atom_site_fract_x
_atom_site_fract_y
_atom_site_fract_z
_atom_site_U_iso_or_equiv
_atom_site_adp_type
_atom_site_occupancy
_atom_site_site_symmetry_order
_atom_site_calc_flag
_atom_site_refinement_flags_posn
_atom_site_refinement_flags_adp
_atom_site_refinement_flags_occupancy
_atom_site_disorder_assembly
_atom_site_disorder_group
O1 O 0.88596(8) 0.4898(3) 0.31946(9) 0.0190(4) Uani 1 1 d . . . . .
H1 H 0.8922(13) 0.491(4) 0.2742(18) 0.028 Uiso 1 1 calc R U . . .
O2 O 0.52635(8) 0.5235(3) 0.14154(8) 0.0160(3) Uani 1 1 d . . . . .
O3 O 0.47831(9) 0.8197(3) 0.20229(9) 0.0213(4) Uani 1 1 d . . . . .
O4 O 0.70672(8) 0.3538(3) 0.20883(8) 0.0132(3) Uani 1 1 d . . . . .
O5 O 0.83219(10) 0.7798(3) 0.07642(9) 0.0260(4) Uani 1 1 d . . . . .
C1 C 0.82752(12) 0.6437(4) 0.33760(11) 0.0150(5) Uani 1 1 d . . . . .
C2 C 0.75359(11) 0.5399(4) 0.31181(11) 0.0130(4) Uani 1 1 d . . . . .
H2 H 0.752113 0.377603 0.328704 0.016 Uiso 1 1 calc R U . . .
C3 C 0.68726(12) 0.6614(4) 0.34271(11) 0.0136(4) Uani 1 1 d . . . . .
H3 H 0.694798 0.815066 0.357723 0.016 Uiso 1 1 calc R U . . .
C4 C 0.61979(12) 0.5781(4) 0.35124(11) 0.0144(4) Uani 1 1 d . . . . .
C5 C 0.59602(12) 0.3430(4) 0.32696(12) 0.0160(4) Uani 1 1 d . . . . .
H5A H 0.568446 0.267636 0.365720 0.019 Uiso 1 1 calc R U . . .
H5B H 0.639998 0.249076 0.317096 0.019 Uiso 1 1 calc R U . . .
C6 C 0.54731(12) 0.3541(4) 0.25915(12) 0.0168(5) Uani 1 1 d . . . . .
H6A H 0.536742 0.196043 0.242984 0.020 Uiso 1 1 calc R U . . .
H6B H 0.499982 0.426520 0.271517 0.020 Uiso 1 1 calc R U . . .
C7 C 0.58125(11) 0.4865(4) 0.19753(11) 0.0132(4) Uani 1 1 d . . . . .
H7 H 0.598227 0.638785 0.215667 0.016 Uiso 1 1 calc R U . . .
C8 C 0.64521(11) 0.3705(4) 0.15811(11) 0.0135(4) Uani 1 1 d . . . . .
C9 C 0.66509(11) 0.5038(4) 0.09069(11) 0.0142(4) Uani 1 1 d . . . . .
H9A H 0.654021 0.668011 0.097916 0.017 Uiso 1 1 calc R U . . .
H9B H 0.634597 0.448333 0.050212 0.017 Uiso 1 1 calc R U . . .
C10 C 0.74629(12) 0.4765(4) 0.07228(11) 0.0159(5) Uani 1 1 d . . . . .
H10A H 0.763207 0.321758 0.086329 0.019 Uiso 1 1 calc R U . . .
H10B H 0.752596 0.492633 0.020071 0.019 Uiso 1 1 calc R U . . .
C11 C 0.79183(12) 0.6539(4) 0.11036(12) 0.0151(4) Uani 1 1 d . . . . .
C12 C 0.78794(12) 0.6768(4) 0.18867(12) 0.0135(4) Uani 1 1 d . . . . .
C13 C 0.83813(12) 0.8578(4) 0.22029(11) 0.0159(4) Uani 1 1 d . . . . .
H13A H 0.824485 1.008089 0.199647 0.019 Uiso 1 1 calc R U . . .
H13B H 0.889085 0.824158 0.205718 0.019 Uiso 1 1 calc R U . . .
C14 C 0.83638(12) 0.8767(4) 0.30171(12) 0.0167(5) Uani 1 1 d . . . . .
H14A H 0.882482 0.948616 0.318865 0.020 Uiso 1 1 calc R U . . .
H14B H 0.795152 0.977099 0.315628 0.020 Uiso 1 1 calc R U . . .
C15 C 0.83118(13) 0.6616(5) 0.42005(12) 0.0210(5) Uani 1 1 d . . . . .
H15 H 0.793862 0.777250 0.434902 0.025 Uiso 1 1 calc R U . . .
C16 C 0.90616(14) 0.7448(5) 0.44714(13) 0.0280(6) Uani 1 1 d . . . . .
H16A H 0.943863 0.632577 0.434594 0.042 Uiso 1 1 calc R U . . .
H16B H 0.904875 0.762803 0.499139 0.042 Uiso 1 1 calc R U . . .
H16C H 0.917692 0.892368 0.425005 0.042 Uiso 1 1 calc R U . . .
C17 C 0.81197(15) 0.4363(6) 0.45629(14) 0.0322(6) Uani 1 1 d . . . . .
H17A H 0.761271 0.394407 0.444236 0.048 Uiso 1 1 calc R U . . .
H17B H 0.817036 0.453464 0.508154 0.048 Uiso 1 1 calc R U . . .
H17C H 0.845252 0.316031 0.439781 0.048 Uiso 1 1 calc R U . . .
C18 C 0.56026(12) 0.7227(4) 0.38365(12) 0.0185(5) Uani 1 1 d . . . . .
H18A H 0.580925 0.869735 0.398999 0.028 Uiso 1 1 calc R U . . .
H18B H 0.539739 0.642980 0.424954 0.028 Uiso 1 1 calc R U . . .
H18C H 0.521405 0.749298 0.348072 0.028 Uiso 1 1 calc R U . . .
C19 C 0.62969(13) 0.1213(4) 0.13985(13) 0.0194(5) Uani 1 1 d . . . . .
H19A H 0.583038 0.110412 0.113594 0.029 Uiso 1 1 calc R U . . .
H19B H 0.626697 0.031679 0.183965 0.029 Uiso 1 1 calc R U . . .
H19C H 0.669329 0.061232 0.110223 0.029 Uiso 1 1 calc R U . . .
C20 C 0.74902(11) 0.5354(4) 0.23101(11) 0.0115(4) Uani 1 1 d . . . . .
C21 C 0.48025(12) 0.7032(4) 0.14939(12) 0.0158(4) Uani 1 1 d . . . . .
C22 C 0.43372(13) 0.7347(5) 0.08413(13) 0.0221(5) Uani 1 1 d . . . . .
H22A H 0.460189 0.678667 0.042307 0.033 Uiso 1 1 calc R U . . .
H22B H 0.422475 0.897571 0.077920 0.033 Uiso 1 1 calc R U . . .
H22C H 0.387941 0.648488 0.089297 0.033 Uiso 1 1 calc R U . . .

loop_
_atom_site_aniso_label
_atom_site_aniso_U_11
_atom_site_aniso_U_22
_atom_site_aniso_U_33
_atom_site_aniso_U_23
_atom_site_aniso_U_13
_atom_site_aniso_U_12
O1 0.0127(7) 0.0298(9) 0.0145(8) 0.0019(7) 0.0022(6) 0.0058(7)
O2 0.0123(7) 0.0179(7) 0.0177(8) -0.0039(6) -0.0020(6) 0.0011(6)
O3 0.0199(8) 0.0188(8) 0.0251(9) -0.0040(7) 0.0042(7) 0.0014(6)
O4 0.0127(7) 0.0113(7) 0.0156(7) 0.0003(6) -0.0021(5) -0.0005(6)
O5 0.0294(9) 0.0313(10) 0.0172(9) 0.0067(7) 0.0007(7) -0.0127(7)
C1 0.0109(10) 0.0207(11) 0.0133(10) -0.0008(8) 0.0020(8) 0.0003(8)
C2 0.0109(10) 0.0145(10) 0.0135(10) 0.0013(8) 0.0010(7) -0.0005(8)
C3 0.0147(10) 0.0155(9) 0.0106(10) -0.0001(8) 0.0002(8) 0.0005(8)
C4 0.0148(10) 0.0181(10) 0.0102(10) 0.0019(8) 0.0004(8) 0.0002(8)
C5 0.0159(10) 0.0153(10) 0.0170(10) 0.0029(9) 0.0045(8) -0.0018(9)
C6 0.0144(10) 0.0154(10) 0.0205(11) -0.0020(9) 0.0022(8) -0.0047(9)
C7 0.0117(9) 0.0133(10) 0.0145(10) -0.0018(8) -0.0025(8) -0.0006(8)
C8 0.0114(10) 0.0140(10) 0.0151(10) -0.0017(8) -0.0024(8) 0.0003(8)
C9 0.0141(10) 0.0144(10) 0.0140(10) -0.0024(8) -0.0015(8) 0.0009(8)
C10 0.0155(10) 0.0191(10) 0.0130(10) -0.0019(8) 0.0007(8) 0.0003(8)
C11 0.0135(10) 0.0173(10) 0.0146(10) 0.0024(8) -0.0005(8) 0.0004(8)
C12 0.0119(10) 0.0145(10) 0.0139(10) 0.0013(8) -0.0007(8) -0.0003(8)
C13 0.0159(10) 0.0167(10) 0.0150(10) 0.0018(9) -0.0003(8) -0.0048(9)
C14 0.0138(10) 0.0203(11) 0.0159(11) -0.0017(8) 0.0018(8) -0.0047(9)
C15 0.0143(11) 0.0358(14) 0.0130(10) -0.0015(10) 0.0011(9) -0.0017(10)
C16 0.0211(12) 0.0471(15) 0.0159(12) -0.0030(11) -0.0029(10) -0.0064(12)
C17 0.0284(14) 0.0538(18) 0.0142(12) 0.0101(11) -0.0033(10) -0.0115(13)
C18 0.0138(10) 0.0221(11) 0.0196(11) -0.0014(9) 0.0024(8) 0.0006(9)
C19 0.0200(12) 0.0136(11) 0.0245(12) -0.0051(9) 0.0002(9) -0.0021(9)
C20 0.0097(9) 0.0104(9) 0.0143(10) -0.0007(8) -0.0013(7) 0.0009(7)
C21 0.0120(10) 0.0134(10) 0.0221(11) 0.0009(9) 0.0055(8) -0.0011(8)
C22 0.0155(11) 0.0255(11) 0.0254(12) 0.0051(10) 0.0005(9) 0.0017(9)

loop_
_atom_type_symbol
_atom_type_description
_atom_type_scat_dispersion_real
_atom_type_scat_dispersion_imag
_atom_type_scat_source
C C 0.0181 0.0091 'International Tables Vol C Tables 4.2.6.8 and 6.1.1.4'
H H 0.0000 0.0000 'International Tables Vol C Tables 4.2.6.8 and 6.1.1.4'
O O 0.0492 0.0322 'International Tables Vol C Tables 4.2.6.8 and 6.1.1.4'

loop_
_geom_angle_atom_site_label_1
_geom_angle_atom_site_label_2
_geom_angle_atom_site_label_3
_geom_angle
_geom_angle_site_symmetry_1
_geom_angle_site_symmetry_3
_geom_angle_publ_flag
C21 O2 C7 117.32(17) . . ?
C20 O4 C8 124.59(16) . . ?
O1 C1 C14 111.82(17) . . ?
O1 C1 C15 104.66(18) . . ?
C14 C1 C15 112.02(19) . . ?
O1 C1 C2 109.00(17) . . ?
C14 C1 C2 107.86(18) . . ?
C15 C1 C2 111.47(16) . . ?
C20 C2 C3 110.60(17) . . ?
C20 C2 C1 110.93(16) . . ?
C3 C2 C1 112.98(17) . . ?
C4 C3 C2 127.8(2) . . ?
C3 C4 C18 120.8(2) . . ?
C3 C4 C5 124.0(2) . . ?
C18 C4 C5 115.20(19) . . ?
C4 C5 C6 111.76(18) . . ?
C7 C6 C5 114.18(17) . . ?
O2 C7 C6 109.80(16) . . ?
O2 C7 C8 103.73(16) . . ?
C6 C7 C8 116.94(18) . . ?
O4 C8 C19 102.77(17) . . ?
O4 C8 C9 112.54(16) . . ?
C19 C8 C9 110.26(18) . . ?
O4 C8 C7 107.22(16) . . ?
C19 C8 C7 112.84(18) . . ?
C9 C8 C7 110.95(17) . . ?
C8 C9 C10 111.72(17) . . ?
C11 C10 C9 110.60(18) . . ?
O5 C11 C12 119.8(2) . . ?
O5 C11 C10 120.0(2) . . ?
C12 C11 C10 120.17(18) . . ?
C20 C12 C11 124.0(2) . . ?
C20 C12 C13 121.05(19) . . ?
C11 C12 C13 114.66(18) . . ?
C12 C13 C14 114.95(17) . . ?
C1 C14 C13 112.19(18) . . ?
C17 C15 C16 109.6(2) . . ?
C17 C15 C1 112.2(2) . . ?
C16 C15 C1 112.42(18) . . ?
C12 C20 O4 126.24(19) . . ?
C12 C20 C2 123.48(19) . . ?
O4 C20 C2 109.92(17) . . ?
O3 C21 O2 123.5(2) . . ?
O3 C21 C22 125.7(2) . . ?
O2 C21 C22 110.79(19) . . ?

loop_
_geom_bond_atom_site_label_1
_geom_bond_atom_site_label_2
_geom_bond_distance
_geom_bond_site_symmetry_2
_geom_bond_publ_flag
O1 C1 1.437(3) . ?
O2 C21 1.353(3) . ?
O2 C7 1.458(3) . ?
O3 C21 1.203(3) . ?
O4 C20 1.374(3) . ?
O4 C8 1.465(3) . ?
O5 C11 1.223(3) . ?
C1 C14 1.527(3) . ?
C1 C15 1.548(3) . ?
C1 C2 1.550(3) . ?
C2 C20 1.515(3) . ?
C2 C3 1.521(3) . ?
C3 C4 1.333(3) . ?
C4 C18 1.507(3) . ?
C4 C5 1.509(3) . ?
C5 C6 1.544(3) . ?
C6 C7 1.525(3) . ?
C7 C8 1.542(3) . ?
C8 C19 1.522(3) . ?
C8 C9 1.530(3) . ?
C9 C10 1.531(3) . ?
C10 C11 1.503(3) . ?
C11 C12 1.475(3) . ?
C12 C20 1.351(3) . ?
C12 C13 1.515(3) . ?
C13 C14 1.529(3) . ?
C15 C17 1.523(4) . ?
C15 C16 1.532(3) . ?
C21 C22 1.492(3) . ?
